data_1559313
loop_
_publ_author_name
'Zhu, Li'
'Liu, Xiao-Qin'
'Lin, Yao-Lan'
'Wang, Wen-Li'
'Luo, Jian-Guang'
'Kong, Ling-Yi'

_publ_section_title
;
 Cytotoxic Germacranolides from the Whole Plant of Carpesium minus
;
_journal_name_full 'Journal of Natural Products'
_journal_paper_doi 10.1021/acs.jnatprod.0c00428
_journal_year 2020
_chemical_absolute_configuration rmad
_chemical_formula_moiety 'C20 H28 O7'
_chemical_formula_sum 'C20 H28 O7'
_chemical_formula_weight 380.42
_space_group_crystal_system orthorhombic
_space_group_IT_number 19
_space_group_name_Hall 'P 2ac 2ab'
_space_group_name_H-M_alt 'P 21 21 21'
_atom_sites_solution_hydrogens mixed
_atom_sites_solution_primary iterative
_audit_creation_date 2019-06-20
_audit_creation_method
;
Olex2 1.2
(compiled 2018.05.29 svn.r3508 for OlexSys, GUI svn.r5506)
;
_cell_angle_alpha 90
_cell_angle_beta 90
_cell_angle_gamma 90
_cell_formula_units_Z 4
_cell_length_a 10.2716(2)
_cell_length_b 12.1391(2)
_cell_length_c 17.1059(3)
_cell_measurement_reflns_used 9806
_cell_measurement_temperature 100
_cell_measurement_theta_max 72.406
_cell_measurement_theta_min 5.022
_cell_volume 2132.90(7)
_computing_cell_refinement 'SAINT V8.38A (?, 2016)'
_computing_data_reduction 'SAINT V8.38A (?, 2016)'
_computing_molecular_graphics 'Olex2 (Dolomanov et al., 2009)'
_computing_publication_material 'Olex2 (Dolomanov et al., 2009)'
_computing_structure_refinement 'ShelXL (Sheldrick, 2015)'
_computing_structure_solution 'olex2.solve (Bourhis et al., 2015)'
_diffrn_ambient_temperature 100.0
_diffrn_measured_fraction_theta_full 0.990
_diffrn_measured_fraction_theta_max 0.990
_diffrn_measurement_device_type 'Bruker APEX-II CCD'
_diffrn_measurement_method '\f and \w scans'
_diffrn_radiation_type CuK\a
_diffrn_radiation_wavelength 1.54184
_diffrn_reflns_av_R_equivalents 0.0673
_diffrn_reflns_av_unetI/netI 0.0485
_diffrn_reflns_Laue_measured_fraction_full 0.990
_diffrn_reflns_Laue_measured_fraction_max 0.990
_diffrn_reflns_limit_h_max 12
_diffrn_reflns_limit_h_min -10
_diffrn_reflns_limit_k_max 15
_diffrn_reflns_limit_k_min -15
_diffrn_reflns_limit_l_max 21
_diffrn_reflns_limit_l_min -21
_diffrn_reflns_number 21475
_diffrn_reflns_point_group_measured_fraction_full 0.989
_diffrn_reflns_point_group_measured_fraction_max 0.990
_diffrn_reflns_theta_full 67.684
_diffrn_reflns_theta_max 72.406
_diffrn_reflns_theta_min 5.022
_diffrn_standards_number 0
_exptl_absorpt_coefficient_mu 0.740
_exptl_absorpt_correction_T_max 0.7536
_exptl_absorpt_correction_T_min 0.4603
_exptl_absorpt_correction_type multi-scan
_exptl_absorpt_process_details
'SADABS-2016/2 (Bruker,2016/2) was used for absorption correction. wR2(int) was 0.1661 before and 0.0954 after correction. The Ratio of minimum to maximum transmission is 0.6108. The \l/2 correction factor is Not present.'
_exptl_crystal_colour colourless
_exptl_crystal_colour_primary colourless
_exptl_crystal_density_diffrn 1.185
_exptl_crystal_description needle
_exptl_crystal_F_000 816
_exptl_crystal_size_max 0.18
_exptl_crystal_size_mid 0.08
_exptl_crystal_size_min 0.03
_platon_squeeze_details
;
TITL 22019709_0m_a.res in P2(1)2(1)2(1)
CELL   10.2716   12.1391   17.1059     90.00     90.00     90.00
SPGR P212121
# Solvent Accessible Volume =       347
# Electrons Found in S.A.V. =        66
# Note: Atoms in Void as Cxxx and Qxxx all others
Q101 0.488 0.487 0.764 !       8.23 eA-3
C102 0.790 0.373 0.282 !       4.92 eA-3
C103 0.226 0.984 0.247 !       3.03 eA-3
Q104 0.087 0.589 0.245 !       1.28 eA-3
Q105 0.138 0.234 0.331 !       1.04 eA-3
Q106 0.883 0.468 0.529 !       0.67 eA-3
Q107 0.977 0.896 0.512 !       0.66 eA-3
Q108 0.805 0.503 0.017 !       0.64 eA-3
Q109 0.298 0.513 0.153 !       0.62 eA-3
Q110 0.234 0.730 0.111 !       0.62 eA-3
Q111 0.943 0.580 0.263 !       0.61 eA-3
Q112 0.649 0.547 0.094 !       0.61 eA-3
Q113 0.790 0.095 0.001 !       0.60 eA-3
Q114 0.701 0.379 0.785 !       0.55 eA-3
Q115 0.929 0.643 0.066 !       0.55 eA-3
Q116 0.548 0.246 0.579 !       0.54 eA-3
Q117 0.379 0.824 0.083 !       0.54 eA-3
Q118 0.190 0.816 0.609 !       0.53 eA-3
Q119 0.981 0.385 0.297 !       0.53 eA-3
Q120 0.447 0.728 0.579 !       0.53 eA-3
Q121 0.101 0.484 0.263 !       0.53 eA-3
Q122 0.059 0.460 0.157 !       0.52 eA-3
Q123 0.162 0.822 0.357 !       0.50 eA-3
;
_refine_diff_density_max 0.576
_refine_diff_density_min -0.402
_refine_diff_density_rms 0.073
_refine_ls_abs_structure_details
;
 Flack x determined using 1679 quotients [(I+)-(I-)]/[(I+)+(I-)]
 (Parsons, Flack and Wagner, Acta Cryst. B69 (2013) 249-259).
;
_refine_ls_abs_structure_Flack 0.12(7)
_refine_ls_extinction_method none
_refine_ls_goodness_of_fit_ref 1.067
_refine_ls_hydrogen_treatment mixed
_refine_ls_matrix_type full
_refine_ls_number_parameters 253
_refine_ls_number_reflns 4170
_refine_ls_number_restraints 1
_refine_ls_restrained_S_all 1.067
_refine_ls_R_factor_all 0.0534
_refine_ls_R_factor_gt 0.0517
_refine_ls_shift/su_max 0.000
_refine_ls_shift/su_mean 0.000
_refine_ls_structure_factor_coef Fsqd
_refine_ls_weighting_details 'w=1/[\s^2^(Fo^2^)+(0.0784P)^2^+0.9588P] where P=(Fo^2^+2Fc^2^)/3'
_refine_ls_weighting_scheme calc
_refine_ls_wR_factor_gt 0.1315
_refine_ls_wR_factor_ref 0.1338
_reflns_Friedel_coverage 0.757
_reflns_Friedel_fraction_full 0.989
_reflns_Friedel_fraction_max 0.988
_reflns_number_gt 4020
_reflns_number_total 4170
_reflns_threshold_expression 'I > 2\s(I)'
_cod_data_source_file np0c00428_si_007.cif
_cod_data_source_block 22019709_0m_sq
_cod_database_code 1559313
_shelx_shelxl_version_number 2018/3
_shelx_space_group_comment
;
The symmetry employed for this shelxl refinement is uniquely defined
by the following loop, which should always be used as a source of
symmetry information in preference to the above space-group names.
They are only intended as comments.
;
_shelx_estimated_absorpt_t_max 0.978
_shelx_estimated_absorpt_t_min 0.878
_olex2_refinement_description
;
1. Fixed Uiso
 At 1.2 times of:
  All C(H) groups, All C(H,H) groups
 At 1.5 times of:
  All C(H,H,H) groups, All O(H) groups
2. Restrained distances
 O7-H7
 0.87 with sigma of 0.02
3.a Ternary CH refined with riding coordinates:
 C7(H7A), C8(H8), C2(H2A), C9(H9), C4(H4)
3.b Secondary CH2 refined with riding coordinates:
 C6(H6A,H6B), C1(H1A,H1B), C3(H3A,H3B)
3.c Aromatic/amide H refined with riding coordinates:
 C3'(H3')
3.d X=CH2 refined with riding coordinates:
 C13(H13A,H13B)
3.e Idealised Me refined as rotating group:
 C14(H14A,H14B,H14C), C15(H15A,H15B,H15C), C5'(H5'A,H5'B,H5'C), C4'(H4'A,H4'B,
 H4'C)
3.f Idealised tetrahedral OH refined as rotating group:
 O2(H2)
;
_platon_squeeze_void_probe_radius 1.20
_olex2_submission_special_instructions 'No special instructions were received'

loop_
_space_group_symop_operation_xyz
'x, y, z'
'-x+1/2, -y, z+1/2'
'-x, y+1/2, -z+1/2'
'x+1/2, -y+1/2, -z'

loop_
_atom_site_label
_atom_site_type_symbol
_atom_site_fract_x
_atom_site_fract_y
_atom_site_fract_z
_atom_site_U_iso_or_equiv
_atom_site_adp_type
_atom_site_occupancy
_atom_site_site_symmetry_order
_atom_site_calc_flag
_atom_site_refinement_flags_posn
_atom_site_refinement_flags_adp
_atom_site_refinement_flags_occupancy
_atom_site_disorder_assembly
_atom_site_disorder_group
O1 O 0.20434(17) 0.78162(16) 0.50031(11) 0.0178(4) Uani 1 1 d . . . . .
O6 O 0.26733(19) 0.44515(17) 0.51791(12) 0.0203(4) Uani 1 1 d . . . . .
O2 O 0.17637(19) 0.85336(17) 0.37793(13) 0.0216(4) Uani 1 1 d . . . . .
H2 H 0.109333 0.888058 0.391514 0.032 Uiso 1 1 calc GR . . . .
O7 O 0.44552(18) 0.53903(18) 0.61781(12) 0.0198(4) Uani 1 1 d D . . . .
O4 O 0.4443(2) 0.48836(16) 0.41429(12) 0.0208(4) Uani 1 1 d . . . . .
O5 O 0.1611(2) 0.45961(19) 0.40395(13) 0.0262(5) Uani 1 1 d . . . . .
O3 O 0.5235(2) 0.44126(18) 0.29776(14) 0.0305(5) Uani 1 1 d . . . . .
C6 C 0.3858(2) 0.7927(2) 0.40788(17) 0.0168(5) Uani 1 1 d . . . . .
H6A H 0.456955 0.798730 0.446702 0.020 Uiso 1 1 calc R . . . .
H6B H 0.413669 0.832100 0.360028 0.020 Uiso 1 1 calc R . . . .
C7 C 0.3638(2) 0.6704(2) 0.38811(16) 0.0159(5) Uani 1 1 d . . . . .
H7A H 0.269527 0.659595 0.375772 0.019 Uiso 1 1 calc R . . . .
C12 C 0.4755(3) 0.5103(2) 0.33905(18) 0.0212(6) Uani 1 1 d . . . . .
C10 C 0.3293(3) 0.5992(2) 0.59712(17) 0.0177(6) Uani 1 1 d . . . . .
C8 C 0.4018(3) 0.5890(2) 0.45419(17) 0.0172(6) Uani 1 1 d . . . . .
H8 H 0.477696 0.620382 0.483301 0.021 Uiso 1 1 calc R . . . .
C1 C 0.3652(3) 0.7225(2) 0.59965(17) 0.0188(6) Uani 1 1 d . . . . .
H1A H 0.392375 0.739958 0.653794 0.023 Uiso 1 1 calc R . . . .
H1B H 0.442536 0.733053 0.565892 0.023 Uiso 1 1 calc R . . . .
C11 C 0.4427(3) 0.6266(2) 0.32096(17) 0.0182(5) Uani 1 1 d . . . . .
C2 C 0.2639(3) 0.8078(2) 0.57542(17) 0.0196(6) Uani 1 1 d . . . . .
H2A H 0.194477 0.811610 0.616332 0.023 Uiso 1 1 calc R . . . .
C9 C 0.2935(3) 0.5618(2) 0.51344(16) 0.0173(5) Uani 1 1 d . . . . .
H9 H 0.211972 0.600470 0.497092 0.021 Uiso 1 1 calc R . . . .
C14 C 0.2199(3) 0.5721(3) 0.65439(18) 0.0244(6) Uani 1 1 d . . . . .
H14A H 0.203683 0.492536 0.653974 0.037 Uiso 1 1 calc GR . . . .
H14B H 0.140562 0.611164 0.638843 0.037 Uiso 1 1 calc GR . . . .
H14C H 0.245345 0.595127 0.707137 0.037 Uiso 1 1 calc GR . . . .
C1' C 0.1922(3) 0.4044(2) 0.46032(18) 0.0212(6) Uani 1 1 d . . . . .
C5 C 0.2635(3) 0.8484(2) 0.44071(17) 0.0179(5) Uani 1 1 d . . . . .
C13 C 0.4859(3) 0.6750(3) 0.25624(19) 0.0254(6) Uani 1 1 d . . . . .
H13A H 0.538791 0.635008 0.220600 0.031 Uiso 1 1 calc R . . . .
H13B H 0.463858 0.749503 0.245632 0.031 Uiso 1 1 calc R . . . .
C4 C 0.2851(3) 0.9584(2) 0.48204(19) 0.0220(6) Uani 1 1 d . . . . .
H4 H 0.198724 0.995923 0.485915 0.026 Uiso 1 1 calc R . . . .
C15 C 0.3776(3) 1.0370(3) 0.4420(2) 0.0291(7) Uani 1 1 d . . . . .
H15A H 0.465019 1.004701 0.440690 0.044 Uiso 1 1 calc GR . . . .
H15B H 0.380054 1.106723 0.470821 0.044 Uiso 1 1 calc GR . . . .
H15C H 0.347721 1.050585 0.388429 0.044 Uiso 1 1 calc GR . . . .
C3 C 0.3247(3) 0.9234(3) 0.5649(2) 0.0254(6) Uani 1 1 d . . . . .
H3A H 0.290015 0.975531 0.604216 0.030 Uiso 1 1 calc R . . . .
H3B H 0.420608 0.920143 0.569963 0.030 Uiso 1 1 calc R . . . .
C2' C 0.1506(3) 0.2896(2) 0.4765(2) 0.0249(6) Uani 1 1 d . . . . .
C5' C 0.1656(4) 0.2470(3) 0.5566(2) 0.0380(8) Uani 1 1 d . . . . .
H5'A H 0.258332 0.243476 0.569873 0.057 Uiso 1 1 calc GR . . . .
H5'B H 0.127707 0.173026 0.559834 0.057 Uiso 1 1 calc GR . . . .
H5'C H 0.120851 0.296020 0.593262 0.057 Uiso 1 1 calc GR . . . .
C3' C 0.0969(5) 0.2266(3) 0.4195(3) 0.0509(11) Uani 1 1 d . . . . .
H3' H 0.061117 0.158670 0.436760 0.061 Uiso 1 1 calc R . . . .
C4' C 0.0855(12) 0.2477(6) 0.3345(4) 0.113(4) Uani 1 1 d . . . . .
H4'A H 0.083470 0.177370 0.306425 0.170 Uiso 1 1 calc GR . . . .
H4'B H 0.160474 0.291022 0.316892 0.170 Uiso 1 1 calc GR . . . .
H4'C H 0.005159 0.288592 0.324076 0.170 Uiso 1 1 calc GR . . . .
H7 H 0.438(8) 0.498(5) 0.658(3) 0.09(2) Uiso 1 1 d D . . . .

loop_
_atom_site_aniso_label
_atom_site_aniso_U_11
_atom_site_aniso_U_22
_atom_site_aniso_U_33
_atom_site_aniso_U_23
_atom_site_aniso_U_13
_atom_site_aniso_U_12
O1 0.0101(8) 0.0187(9) 0.0246(10) 0.0012(8) 0.0011(7) -0.0007(7)
O6 0.0165(9) 0.0164(9) 0.0281(10) 0.0027(8) -0.0026(8) -0.0030(8)
O2 0.0115(9) 0.0236(10) 0.0297(10) 0.0042(8) -0.0004(8) 0.0053(8)
O7 0.0119(8) 0.0230(10) 0.0244(10) 0.0051(8) -0.0029(8) -0.0004(8)
O4 0.0198(10) 0.0137(9) 0.0288(11) 0.0007(8) 0.0007(8) 0.0030(8)
O5 0.0227(10) 0.0248(11) 0.0311(11) -0.0005(9) -0.0070(9) -0.0034(9)
O3 0.0361(13) 0.0196(10) 0.0359(12) -0.0058(10) 0.0035(10) 0.0077(9)
C6 0.0104(11) 0.0152(12) 0.0246(13) 0.0010(10) 0.0012(10) 0.0013(10)
C7 0.0104(11) 0.0147(12) 0.0226(13) 0.0008(10) -0.0012(10) 0.0005(9)
C12 0.0175(13) 0.0180(13) 0.0282(15) -0.0019(11) -0.0006(11) -0.0005(11)
C10 0.0097(11) 0.0194(13) 0.0240(13) 0.0005(10) -0.0028(10) 0.0002(10)
C8 0.0126(12) 0.0137(12) 0.0254(14) -0.0013(10) -0.0007(10) 0.0010(10)
C1 0.0125(11) 0.0190(13) 0.0250(13) 0.0000(11) -0.0003(10) 0.0002(10)
C11 0.0133(12) 0.0165(13) 0.0248(13) -0.0010(11) -0.0012(10) 0.0016(10)
C2 0.0137(12) 0.0201(14) 0.0249(14) -0.0034(11) 0.0005(10) 0.0005(11)
C9 0.0133(12) 0.0147(13) 0.0239(13) 0.0009(11) -0.0044(10) -0.0020(10)
C14 0.0134(12) 0.0321(16) 0.0276(14) 0.0028(12) 0.0010(11) -0.0023(11)
C1' 0.0134(12) 0.0201(13) 0.0300(15) -0.0022(12) -0.0002(11) -0.0026(11)
C5 0.0108(12) 0.0149(12) 0.0280(14) 0.0026(11) 0.0025(10) 0.0002(10)
C13 0.0297(15) 0.0213(13) 0.0253(14) -0.0013(11) 0.0044(12) 0.0041(12)
C4 0.0142(12) 0.0154(12) 0.0364(16) -0.0015(12) 0.0047(11) 0.0028(10)
C15 0.0211(14) 0.0181(14) 0.0481(19) -0.0016(13) 0.0089(14) 0.0008(12)
C3 0.0211(14) 0.0191(14) 0.0360(16) -0.0062(12) -0.0007(13) -0.0001(12)
C2' 0.0187(13) 0.0182(14) 0.0379(17) -0.0026(12) 0.0025(12) -0.0016(11)
C5' 0.046(2) 0.0248(16) 0.043(2) 0.0074(14) -0.0024(16) -0.0123(16)
C3' 0.075(3) 0.0299(19) 0.048(2) -0.0006(17) -0.015(2) -0.025(2)
C4' 0.224(10) 0.059(4) 0.058(3) -0.001(3) -0.037(5) -0.056(5)

loop_
_atom_type_symbol
_atom_type_description
_atom_type_scat_dispersion_real
_atom_type_scat_dispersion_imag
_atom_type_scat_source
C C 0.0181 0.0091 'International Tables Vol C Tables 4.2.6.8 and 6.1.1.4'
H H 0.0000 0.0000 'International Tables Vol C Tables 4.2.6.8 and 6.1.1.4'
O O 0.0492 0.0322 'International Tables Vol C Tables 4.2.6.8 and 6.1.1.4'

loop_
_geom_angle_atom_site_label_1
_geom_angle_atom_site_label_2
_geom_angle_atom_site_label_3
_geom_angle
_geom_angle_site_symmetry_1
_geom_angle_site_symmetry_3
_geom_angle_publ_flag
C5 O1 C2 108.9(2) . . ?
C1' O6 C9 115.4(2) . . ?
C5 O2 H2 109.5 . . ?
C10 O7 H7 115(5) . . ?
C12 O4 C8 110.5(2) . . ?
H6A C6 H6B 107.8 . . ?
C7 C6 H6A 109.1 . . ?
C7 C6 H6B 109.1 . . ?
C5 C6 H6A 109.1 . . ?
C5 C6 H6B 109.1 . . ?
C5 C6 C7 112.7(2) . . ?
C6 C7 H7A 108.3 . . ?
C6 C7 C8 114.6(2) . . ?
C8 C7 H7A 108.3 . . ?
C11 C7 C6 115.4(2) . . ?
C11 C7 H7A 108.3 . . ?
C11 C7 C8 101.4(2) . . ?
O4 C12 C11 109.4(2) . . ?
O3 C12 O4 121.3(3) . . ?
O3 C12 C11 129.3(3) . . ?
O7 C10 C1 106.6(2) . . ?
O7 C10 C9 105.9(2) . . ?
O7 C10 C14 110.0(2) . . ?
C1 C10 C9 111.6(2) . . ?
C14 C10 C1 111.6(2) . . ?
C14 C10 C9 110.9(2) . . ?
O4 C8 C7 105.4(2) . . ?
O4 C8 H8 108.5 . . ?
O4 C8 C9 110.0(2) . . ?
C7 C8 H8 108.5 . . ?
C9 C8 C7 115.7(2) . . ?
C9 C8 H8 108.5 . . ?
C10 C1 H1A 107.5 . . ?
C10 C1 H1B 107.5 . . ?
H1A C1 H1B 107.0 . . ?
C2 C1 C10 119.2(2) . . ?
C2 C1 H1A 107.5 . . ?
C2 C1 H1B 107.5 . . ?
C12 C11 C7 107.4(2) . . ?
C13 C11 C7 131.4(3) . . ?
C13 C11 C12 121.2(3) . . ?
O1 C2 C1 112.2(2) . . ?
O1 C2 H2A 109.1 . . ?
O1 C2 C3 105.3(2) . . ?
C1 C2 H2A 109.1 . . ?
C1 C2 C3 111.8(2) . . ?
C3 C2 H2A 109.1 . . ?
O6 C9 C10 106.5(2) . . ?
O6 C9 C8 112.3(2) . . ?
O6 C9 H9 108.6 . . ?
C10 C9 H9 108.6 . . ?
C8 C9 C10 112.0(2) . . ?
C8 C9 H9 108.6 . . ?
C10 C14 H14A 109.5 . . ?
C10 C14 H14B 109.5 . . ?
C10 C14 H14C 109.5 . . ?
H14A C14 H14B 109.5 . . ?
H14A C14 H14C 109.5 . . ?
H14B C14 H14C 109.5 . . ?
O6 C1' C2' 112.0(3) . . ?
O5 C1' O6 121.8(3) . . ?
O5 C1' C2' 126.2(3) . . ?
O1 C5 C6 110.9(2) . . ?
O1 C5 C4 103.1(2) . . ?
O2 C5 O1 107.3(2) . . ?
O2 C5 C6 105.2(2) . . ?
O2 C5 C4 114.3(2) . . ?
C4 C5 C6 115.8(2) . . ?
C11 C13 H13A 120.0 . . ?
C11 C13 H13B 120.0 . . ?
H13A C13 H13B 120.0 . . ?
C5 C4 H4 107.5 . . ?
C5 C4 C3 103.0(2) . . ?
C15 C4 C5 115.7(3) . . ?
C15 C4 H4 107.5 . . ?
C15 C4 C3 115.3(3) . . ?
C3 C4 H4 107.5 . . ?
C4 C15 H15A 109.5 . . ?
C4 C15 H15B 109.5 . . ?
C4 C15 H15C 109.5 . . ?
H15A C15 H15B 109.5 . . ?
H15A C15 H15C 109.5 . . ?
H15B C15 H15C 109.5 . . ?
C2 C3 H3A 110.8 . . ?
C2 C3 H3B 110.8 . . ?
C4 C3 C2 104.6(2) . . ?
C4 C3 H3A 110.8 . . ?
C4 C3 H3B 110.8 . . ?
H3A C3 H3B 108.9 . . ?
C5' C2' C1' 118.3(3) . . ?
C3' C2' C1' 120.8(3) . . ?
C3' C2' C5' 120.9(3) . . ?
C2' C5' H5'A 109.5 . . ?
C2' C5' H5'B 109.5 . . ?
C2' C5' H5'C 109.5 . . ?
H5'A C5' H5'B 109.5 . . ?
H5'A C5' H5'C 109.5 . . ?
H5'B C5' H5'C 109.5 . . ?
C2' C3' H3' 115.1 . . ?
C2' C3' C4' 129.8(4) . . ?
C4' C3' H3' 115.1 . . ?
C3' C4' H4'A 109.5 . . ?
C3' C4' H4'B 109.5 . . ?
C3' C4' H4'C 109.5 . . ?
H4'A C4' H4'B 109.5 . . ?
H4'A C4' H4'C 109.5 . . ?
H4'B C4' H4'C 109.5 . . ?

loop_
_geom_bond_atom_site_label_1
_geom_bond_atom_site_label_2
_geom_bond_distance
_geom_bond_site_symmetry_2
_geom_bond_publ_flag
O1 C2 1.458(3) . ?
O1 C5 1.438(3) . ?
O6 C9 1.443(3) . ?
O6 C1' 1.346(4) . ?
O2 H2 0.8400 . ?
O2 C5 1.399(4) . ?
O7 C10 1.444(3) . ?
O7 H7 0.85(3) . ?
O4 C12 1.353(4) . ?
O4 C8 1.466(3) . ?
O5 C1' 1.217(4) . ?
O3 C12 1.201(4) . ?
C6 H6A 0.9900 . ?
C6 H6B 0.9900 . ?
C6 C7 1.540(4) . ?
C6 C5 1.534(4) . ?
C7 H7A 1.0000 . ?
C7 C8 1.551(4) . ?
C7 C11 1.502(4) . ?
C12 C11 1.485(4) . ?
C10 C1 1.542(4) . ?
C10 C9 1.546(4) . ?
C10 C14 1.526(4) . ?
C8 H8 1.0000 . ?
C8 C9 1.541(4) . ?
C1 H1A 0.9900 . ?
C1 H1B 0.9900 . ?
C1 C2 1.526(4) . ?
C11 C13 1.329(4) . ?
C2 H2A 1.0000 . ?
C2 C3 1.546(4) . ?
C9 H9 1.0000 . ?
C14 H14A 0.9800 . ?
C14 H14B 0.9800 . ?
C14 H14C 0.9800 . ?
C1' C2' 1.484(4) . ?
C5 C4 1.526(4) . ?
C13 H13A 0.9500 . ?
C13 H13B 0.9500 . ?
C4 H4 1.0000 . ?
C4 C15 1.511(4) . ?
C4 C3 1.534(5) . ?
C15 H15A 0.9800 . ?
C15 H15B 0.9800 . ?
C15 H15C 0.9800 . ?
C3 H3A 0.9900 . ?
C3 H3B 0.9900 . ?
C2' C5' 1.472(5) . ?
C2' C3' 1.356(5) . ?
C5' H5'A 0.9800 . ?
C5' H5'B 0.9800 . ?
C5' H5'C 0.9800 . ?
C3' H3' 0.9500 . ?
C3' C4' 1.481(8) . ?
C4' H4'A 0.9800 . ?
C4' H4'B 0.9800 . ?
C4' H4'C 0.9800 . ?

loop_
_platon_squeeze_void_nr
_platon_squeeze_void_average_x
_platon_squeeze_void_average_y
_platon_squeeze_void_average_z
_platon_squeeze_void_volume
_platon_squeeze_void_count_electrons
_platon_squeeze_void_content
1 0.000 0.072 0.250 159 33 ' '
2 0.104 0.733 0.893 7 0 ' '
3 0.500 1.063 0.750 159 33 ' '
4 0.396 0.267 0.393 7 0 ' '
5 0.604 0.767 0.107 7 0 ' '
6 0.896 0.233 0.607 7 0 ' '
